data_2012871
loop_
_publ_author_name
'Lalancette, Roger A.'
'Brunskill, Andrew P. J.'
'Thompson, Hugh W.'

_publ_section_title
;
 (+-)-(2,3,4,4a,5,6,7,8-Octahydro-2-oxonaphthalen-1-yl)acetic acid:
 hydrogen-bonding pattern of the monohydrate of an unsaturated bicyclic
 \g-keto acid
;
_journal_issue 8
_journal_name_full 'Acta Crystallographica Section C'
_journal_page_first o491
_journal_page_last o493
_journal_paper_doi 10.1107/S0108270102011526
_journal_volume 58
_journal_year 2002
_chemical_formula_iupac 'C12 H16 O3, H2 O'
_chemical_formula_moiety 'C12 H16 O3, H2 O'
_chemical_formula_sum 'C12 H18 O4'
_chemical_formula_weight 226.26
_chemical_melting_point 368
_chemical_name_systematic
;
(+-)-2,3,4,4a,5,6,7,8-Octahydro-2-oxonaphthalene-1-acetic acid monohydrate
;
_space_group_IT_number 14
_symmetry_cell_setting monoclinic
_symmetry_space_group_name_Hall '-P 2ybc'
_symmetry_space_group_name_H-M 'P 1 21/c 1'
_atom_sites_solution_hydrogens geom
_atom_sites_solution_primary direct
_atom_sites_solution_secondary difmap
_audit_creation_method SHELXL-97
_cell_angle_alpha 90.00
_cell_angle_beta 93.629(14)
_cell_angle_gamma 90.00
_cell_formula_units_Z 8
_cell_length_a 15.153(6)
_cell_length_b 9.386(3)
_cell_length_c 17.122(6)
_cell_measurement_reflns_used 37
_cell_measurement_temperature 293(2)
_cell_measurement_theta_max 10.0
_cell_measurement_theta_min 2.0
_cell_volume 2430.3(15)
_computing_cell_refinement XSCANS
_computing_data_collection 'XSCANS (Siemens, 1996)'
_computing_data_reduction XSCANS
_computing_molecular_graphics 'SHELXP97 in SHELXTL'
_computing_publication_material 'SHELXL97 in SHELXTL'
_computing_structure_refinement 'SHELXL97 in SHELXTL'
_computing_structure_solution 'SHELXS97 in SHELXTL (Sheldrick, 1997)'
_diffrn_ambient_temperature 293(2)
_diffrn_measured_fraction_theta_full 0.999
_diffrn_measured_fraction_theta_max 0.999
_diffrn_measurement_device_type 'Siemens P4'
_diffrn_measurement_method 2\q/\q
_diffrn_radiation_monochromator graphite
_diffrn_radiation_source 'fine-focus sealed tube'
_diffrn_radiation_type MoK\a
_diffrn_radiation_wavelength 0.71073
_diffrn_reflns_av_R_equivalents 0.031
_diffrn_reflns_av_sigmaI/netI 0.051
_diffrn_reflns_limit_h_max 1
_diffrn_reflns_limit_h_min -18
_diffrn_reflns_limit_k_max 11
_diffrn_reflns_limit_k_min -1
_diffrn_reflns_limit_l_max 20
_diffrn_reflns_limit_l_min -20
_diffrn_reflns_number 5434
_diffrn_reflns_theta_full 25.00
_diffrn_reflns_theta_max 25.00
_diffrn_reflns_theta_min 2.38
_diffrn_standards_decay_% 'variation < 1.9'
_diffrn_standards_interval_count 97
_diffrn_standards_number 3
_exptl_absorpt_coefficient_mu 0.092
_exptl_absorpt_correction_T_max 0.96
_exptl_absorpt_correction_T_min 0.94
_exptl_absorpt_correction_type numerical
_exptl_absorpt_process_details '(SHELXTL; Sheldrick, 1997)'
_exptl_crystal_colour colourless
_exptl_crystal_density_diffrn 1.237
_exptl_crystal_density_method 'not measured'
_exptl_crystal_description 'pyramid frustum'
_exptl_crystal_F_000 976
_exptl_crystal_size_max 0.44
_exptl_crystal_size_mid 0.30
_exptl_crystal_size_min 0.24
_refine_diff_density_max 0.20
_refine_diff_density_min -0.16
_refine_ls_extinction_coef 0.0011(3)
_refine_ls_extinction_expression Fc^*^=kFc[1+0.001xFc^2^\l^3^/sin(2\q)]^-1/4^
_refine_ls_extinction_method 'SHELXL97 in SHELXTL'
_refine_ls_goodness_of_fit_ref 1.01
_refine_ls_hydrogen_treatment mixed
_refine_ls_matrix_type full
_refine_ls_number_parameters 308
_refine_ls_number_reflns 4273
_refine_ls_number_restraints 0
_refine_ls_restrained_S_all 1.01
_refine_ls_R_factor_all 0.120
_refine_ls_R_factor_gt 0.055
_refine_ls_shift/su_max <0.001
_refine_ls_shift/su_mean 0.00
_refine_ls_structure_factor_coef Fsqd
_refine_ls_weighting_details 'calc w = 1/[\s^2^(Fo^2^)+(0.0463P)^2^+0.7730P] where P = (Fo^2^+2Fc^2^)/3'
_refine_ls_weighting_scheme calc
_refine_ls_wR_factor_gt 0.113
_refine_ls_wR_factor_ref 0.140
_reflns_number_gt 2276
_reflns_number_total 4273
_reflns_threshold_expression I>2\s(I)
_cod_data_source_file fr1380.cif
_cod_data_source_block I
_cod_depositor_comments
;
The following automatic conversions were performed:
'_geom_bond_publ_flag' value 'Y' changed to 'y' according to
'/home/saulius/struct/CIF-dictionaries/cif_core.dic' dictionary named
'cif_core.dic' version 2.4.1 from 2010-06-29 (4 times).

Automatic conversion script
Id: cif_fix_enum 1527 2010-12-29 10:47:43Z saulius 

The following automatic conversions were performed:

'_geom_bond_publ_flag' value 'Y' changed to 'y' according to
/home/saulius/struct/CIF-dictionaries/cif_core.dic dictionary named
'cif_core.dic' version 2.4.1 from 2010-06-29 (4
times).

'_geom_angle_publ_flag' value 'Y' changed to 'y' according
to /home/saulius/struct/CIF-dictionaries/cif_core.dic dictionary
named 'cif_core.dic' version 2.4.1 from 2010-06-29 (4 times).

Automatic conversion script
Id: cif_fix_values 1715 2011-07-08 13:25:40Z adriana 
;
_cod_original_cell_volume 2430.2(15)
_cod_original_sg_symbol_H-M 'P 21/c'
_cod_database_code 2012871
_cod_database_fobs_code 2012871

loop_
_symmetry_equiv_pos_as_xyz
'x, y, z'
'-x, y+1/2, -z+1/2'
'-x, -y, -z'
'x, -y-1/2, z-1/2'

loop_
_atom_site_label
_atom_site_fract_x
_atom_site_fract_y
_atom_site_fract_z
_atom_site_U_iso_or_equiv
_atom_site_adp_type
_atom_site_calc_flag
_atom_site_refinement_flags
_atom_site_occupancy
_atom_site_disorder_assembly
_atom_site_disorder_group
_atom_site_type_symbol
O1 0.26215(15) 0.9816(2) 0.37815(13) 0.0713(7) Uani d . 1 . . O
O2 0.03598(13) 0.9225(2) 0.29939(11) 0.0602(6) Uani d . 1 . . O
O3 -0.00080(15) 1.0538(2) 0.40079(12) 0.0598(6) Uani d . 1 . . O
O4 -0.10169(15) 1.2220(2) 0.30984(13) 0.0619(6) Uani d . 1 . . O
O1' 0.76558(16) 1.1173(2) 0.87722(14) 0.0761(7) Uani d . 1 . . O
O2' 0.53650(13) 1.0622(2) 0.79772(11) 0.0589(6) Uani d . 1 . . O
O3' 0.49506(14) 1.1832(2) 0.90148(12) 0.0577(6) Uani d . 1 . . O
O4' 0.39593(15) 1.3572(2) 0.81181(13) 0.0606(6) Uani d . 1 . . O
C1 0.17217(17) 0.7789(3) 0.39256(14) 0.0405(7) Uani d . 1 . . C
C2 0.25204(19) 0.8522(3) 0.36719(16) 0.0491(8) Uani d . 1 . . C
C3 0.3156(2) 0.7674(3) 0.3217(2) 0.0658(9) Uani d . 1 . . C
C4 0.32025(19) 0.6149(4) 0.3469(2) 0.0647(9) Uani d . 1 . . C
C4A 0.22998(18) 0.5433(3) 0.34476(17) 0.0497(8) Uani d . 1 . . C
C5 0.2357(2) 0.4001(3) 0.38760(19) 0.0671(9) Uani d . 1 . . C
C6 0.1472(2) 0.3253(3) 0.3924(2) 0.0713(10) Uani d . 1 . . C
C7 0.0815(2) 0.4229(3) 0.4297(2) 0.0695(10) Uani d . 1 . . C
C8 0.07255(19) 0.5638(3) 0.38615(18) 0.0551(8) Uani d . 1 . . C
C8A 0.15972(17) 0.6384(3) 0.37723(15) 0.0420(7) Uani d . 1 . . C
C9 0.10520(18) 0.8751(3) 0.42767(15) 0.0470(7) Uani d . 1 . . C
C10 0.04437(17) 0.9512(3) 0.36851(17) 0.0413(7) Uani d . 1 . . C
C1' 0.67417(17) 0.9178(3) 0.89103(14) 0.0398(7) Uani d . 1 . . C
C2' 0.75437(18) 0.9886(3) 0.86581(16) 0.0476(7) Uani d . 1 . . C
C3' 0.81756(19) 0.9020(3) 0.82110(19) 0.0600(9) Uani d . 1 . . C
C4' 0.82305(18) 0.7501(3) 0.85118(18) 0.0581(8) Uani d . 1 . . C
C4'A 0.73266(18) 0.6793(3) 0.84857(17) 0.0494(8) Uani d . 1 . . C
C5' 0.7370(2) 0.5382(3) 0.8940(2) 0.0738(10) Uani d . 1 . . C
C6' 0.6485(3) 0.4644(4) 0.8966(2) 0.0901(13) Uani d . 1 . . C
C7' 0.5815(3) 0.5629(4) 0.9315(2) 0.0825(12) Uani d . 1 . . C
C8' 0.5736(2) 0.7027(3) 0.88656(19) 0.0628(9) Uani d . 1 . . C
C8'A 0.66143(17) 0.7765(3) 0.87760(15) 0.0430(7) Uani d . 1 . . C
C9' 0.60735(18) 1.0151(3) 0.92552(15) 0.0485(7) Uani d . 1 . . C
C10' 0.54332(17) 1.0873(3) 0.86724(16) 0.0409(7) Uani d . 1 . . C
H3 -0.029(2) 1.095(4) 0.3671(19) 0.080 Uiso d . 1 . . H
H4A -0.141(2) 1.271(4) 0.3316(19) 0.080 Uiso d . 1 . . H
H4B -0.083(2) 1.277(4) 0.2745(19) 0.080 Uiso d . 1 . . H
H3' 0.459(2) 1.231(4) 0.8688(18) 0.080 Uiso d . 1 . . H
H4'A 0.356(2) 1.412(4) 0.8335(19) 0.080 Uiso d . 1 . . H
H4'B 0.416(2) 1.411(4) 0.7806(19) 0.080 Uiso d . 1 . . H
H3A 0.2972 0.7719 0.2665 0.079 Uiso calc R 1 . . H
H3B 0.3740 0.8096 0.3288 0.079 Uiso calc R 1 . . H
H4C 0.3472 0.6099 0.3998 0.078 Uiso calc R 1 . . H
H4D 0.3579 0.5632 0.3130 0.078 Uiso calc R 1 . . H
H4AA 0.2120 0.5240 0.2898 0.060 Uiso calc R 1 . . H
H5A 0.2752 0.3379 0.3610 0.081 Uiso calc R 1 . . H
H5B 0.2613 0.4155 0.4403 0.081 Uiso calc R 1 . . H
H6A 0.1551 0.2390 0.4233 0.086 Uiso calc R 1 . . H
H6B 0.1242 0.2986 0.3403 0.086 Uiso calc R 1 . . H
H7A 0.0243 0.3765 0.4290 0.083 Uiso calc R 1 . . H
H7B 0.1012 0.4404 0.4838 0.083 Uiso calc R 1 . . H
H8A 0.0443 0.5468 0.3346 0.066 Uiso calc R 1 . . H
H8B 0.0343 0.6263 0.4140 0.066 Uiso calc R 1 . . H
H9A 0.0697 0.8185 0.4613 0.056 Uiso calc R 1 . . H
H9B 0.1365 0.9456 0.4602 0.056 Uiso calc R 1 . . H
H3'A 0.8758 0.9452 0.8262 0.072 Uiso calc R 1 . . H
H3'B 0.7980 0.9015 0.7660 0.072 Uiso calc R 1 . . H
H4'C 0.8484 0.7502 0.9047 0.070 Uiso calc R 1 . . H
H4'D 0.8619 0.6955 0.8196 0.070 Uiso calc R 1 . . H
H4'E 0.7161 0.6567 0.7937 0.059 Uiso calc R 1 . . H
H5'A 0.7779 0.4747 0.8700 0.089 Uiso calc R 1 . . H
H5'B 0.7601 0.5566 0.9471 0.089 Uiso calc R 1 . . H
H6'A 0.6551 0.3786 0.9280 0.108 Uiso calc R 1 . . H
H6'B 0.6273 0.4370 0.8441 0.108 Uiso calc R 1 . . H
H7'A 0.5242 0.5164 0.9299 0.099 Uiso calc R 1 . . H
H7'B 0.5997 0.5821 0.9858 0.099 Uiso calc R 1 . . H
H8'A 0.5459 0.6842 0.8350 0.075 Uiso calc R 1 . . H
H8'B 0.5352 0.7664 0.9134 0.075 Uiso calc R 1 . . H
H9'A 0.5737 0.9600 0.9612 0.058 Uiso calc R 1 . . H
H9'B 0.6391 1.0881 0.9560 0.058 Uiso calc R 1 . . H

loop_
_atom_site_aniso_label
_atom_site_aniso_U_11
_atom_site_aniso_U_22
_atom_site_aniso_U_33
_atom_site_aniso_U_12
_atom_site_aniso_U_13
_atom_site_aniso_U_23
O1 0.0737(16) 0.0518(14) 0.0901(17) -0.0175(12) 0.0172(13) -0.0058(13)
O2 0.0639(14) 0.0685(15) 0.0480(13) 0.0183(12) 0.0016(10) -0.0083(11)
O3 0.0682(15) 0.0556(14) 0.0561(14) 0.0205(12) 0.0093(11) -0.0036(11)
O4 0.0658(15) 0.0541(15) 0.0670(15) 0.0148(12) 0.0144(11) 0.0120(11)
O1' 0.0830(17) 0.0484(14) 0.0987(18) -0.0128(13) 0.0215(14) -0.0007(13)
O2' 0.0598(13) 0.0687(14) 0.0479(13) 0.0208(11) 0.0018(10) -0.0040(11)
O3' 0.0587(14) 0.0562(14) 0.0582(13) 0.0220(11) 0.0050(10) -0.0045(11)
O4' 0.0624(15) 0.0547(15) 0.0659(15) 0.0148(12) 0.0143(11) 0.0099(11)
C1 0.0386(16) 0.0455(17) 0.0375(14) 0.0031(14) 0.0019(12) 0.0028(13)
C2 0.0409(17) 0.050(2) 0.0553(18) -0.0051(15) -0.0023(14) 0.0049(16)
C3 0.0452(18) 0.068(2) 0.086(2) 0.0032(17) 0.0205(17) 0.014(2)
C4 0.0444(18) 0.072(2) 0.078(2) 0.0119(17) 0.0126(16) 0.0056(19)
C4A 0.0488(17) 0.0521(19) 0.0487(17) 0.0100(15) 0.0058(14) -0.0024(14)
C5 0.076(2) 0.053(2) 0.073(2) 0.0191(19) 0.0089(18) 0.0006(18)
C6 0.090(3) 0.047(2) 0.078(2) -0.006(2) 0.010(2) 0.0002(18)
C7 0.075(2) 0.058(2) 0.078(2) -0.0167(19) 0.0191(19) 0.0005(19)
C8 0.0447(17) 0.054(2) 0.067(2) -0.0030(15) 0.0066(15) -0.0002(16)
C8A 0.0391(16) 0.0427(17) 0.0440(15) 0.0031(14) 0.0016(12) 0.0051(13)
C9 0.0486(17) 0.0454(17) 0.0475(16) -0.0001(14) 0.0074(14) -0.0015(14)
C10 0.0365(15) 0.0388(16) 0.0494(17) -0.0012(14) 0.0098(13) -0.0036(14)
C1' 0.0382(15) 0.0421(17) 0.0390(15) 0.0072(13) 0.0010(12) 0.0045(13)
C2' 0.0450(17) 0.0472(19) 0.0504(17) 0.0015(15) 0.0002(14) 0.0062(15)
C3' 0.0387(17) 0.066(2) 0.077(2) -0.0031(16) 0.0132(15) 0.0034(19)
C4' 0.0417(17) 0.063(2) 0.071(2) 0.0118(16) 0.0089(15) 0.0019(18)
C4'A 0.0520(18) 0.0456(18) 0.0509(17) 0.0063(15) 0.0053(14) -0.0016(15)
C5' 0.087(3) 0.047(2) 0.088(3) 0.0116(19) 0.008(2) 0.0102(18)
C6' 0.119(3) 0.051(2) 0.103(3) -0.016(2) 0.028(3) 0.010(2)
C7' 0.089(3) 0.083(3) 0.077(2) -0.039(2) 0.020(2) 0.004(2)
C8' 0.0500(19) 0.071(2) 0.068(2) -0.0134(17) 0.0115(16) -0.0073(19)
C8'A 0.0376(15) 0.0500(18) 0.0413(15) 0.0005(14) 0.0016(12) 0.0030(13)
C9' 0.0495(17) 0.0520(18) 0.0444(16) 0.0070(15) 0.0053(14) -0.0026(15)
C10' 0.0360(15) 0.0408(16) 0.0470(17) 0.0002(13) 0.0107(13) 0.0005(14)

loop_
_atom_type_symbol
_atom_type_description
_atom_type_scat_dispersion_real
_atom_type_scat_dispersion_imag
_atom_type_scat_source
C C 0.0033 0.0016 'International Tables Vol C Tables 4.2.6.8 and 6.1.1.4'
H H 0.0000 0.0000 'International Tables Vol C Tables 4.2.6.8 and 6.1.1.4'
O O 0.0106 0.0060 'International Tables Vol C Tables 4.2.6.8 and 6.1.1.4'

loop_
_geom_angle_atom_site_label_1
_geom_angle_atom_site_label_2
_geom_angle_atom_site_label_3
_geom_angle
_geom_angle_publ_flag
C8A C1 C2 120.1(3) ?
C8A C1 C9 124.7(3) ?
C2 C1 C9 114.9(2) ?
O1 C2 C1 120.5(3) ?
O1 C2 C3 121.4(3) ?
C1 C2 C3 117.9(3) ?
C4 C3 C2 112.2(3) ?
C3 C4 C4A 112.9(3) ?
C8A C4A C4 112.4(3) ?
C8A C4A C5 111.1(2) ?
C4 C4A C5 110.7(3) ?
C6 C5 C4A 114.1(3) ?
C5 C6 C7 110.3(3) ?
C8 C7 C6 111.0(3) ?
C8A C8 C7 113.7(3) ?
C1 C8A C8 122.9(3) ?
C1 C8A C4A 123.3(3) ?
C8 C8A C4A 113.7(2) ?
C10 C9 C1 114.4(2) ?
O2 C10 O3 123.0(3) ?
O2 C10 C9 125.0(3) y
O3 C10 C9 112.0(2) y
C8'A C1' C2' 120.1(3) ?
C8'A C1' C9' 124.4(3) ?
C2' C1' C9' 115.3(2) ?
O1' C2' C1' 120.2(3) ?
O1' C2' C3' 121.7(3) ?
C1' C2' C3' 118.0(3) ?
C2' C3' C4' 111.0(2) ?
C3' C4' C4'A 111.8(2) ?
C4' C4'A C8'A 112.6(2) ?
C4' C4'A C5' 110.7(3) ?
C8'A C4'A C5' 111.1(2) ?
C6' C5' C4'A 113.6(3) ?
C5' C6' C7' 110.3(3) ?
C8' C7' C6' 111.0(3) ?
C8'A C8' C7' 113.8(3) ?
C1' C8'A C8' 123.1(3) ?
C1' C8'A C4'A 123.1(3) ?
C8' C8'A C4'A 113.8(3) ?
C10' C9' C1' 115.6(2) ?
O2' C10' O3' 123.6(3) ?
O2' C10' C9' 125.0(3) y
O3' C10' C9' 111.3(2) y
C10 O3 H3 109(3) ?
H4A O4 H4B 105(3) ?
C10' O3' H3' 114(2) ?
H4'A O4' H4'B 102(3) ?
C4 C3 H3A 109.2 ?
C2 C3 H3A 109.2 ?
C4 C3 H3B 109.2 ?
C2 C3 H3B 109.2 ?
H3A C3 H3B 107.9 ?
C3 C4 H4C 109.0 ?
C4A C4 H4C 109.0 ?
C3 C4 H4D 109.0 ?
C4A C4 H4D 109.0 ?
H4C C4 H4D 107.8 ?
C8A C4A H4AA 107.5 ?
C4 C4A H4AA 107.5 ?
C5 C4A H4AA 107.5 ?
C6 C5 H5A 108.7 ?
C4A C5 H5A 108.7 ?
C6 C5 H5B 108.7 ?
C4A C5 H5B 108.7 ?
H5A C5 H5B 107.6 ?
C5 C6 H6A 109.6 ?
C7 C6 H6A 109.6 ?
C5 C6 H6B 109.6 ?
C7 C6 H6B 109.6 ?
H6A C6 H6B 108.1 ?
C8 C7 H7A 109.4 ?
C6 C7 H7A 109.4 ?
C8 C7 H7B 109.4 ?
C6 C7 H7B 109.4 ?
H7A C7 H7B 108.0 ?
C8A C8 H8A 108.8 ?
C7 C8 H8A 108.8 ?
C8A C8 H8B 108.8 ?
C7 C8 H8B 108.8 ?
H8A C8 H8B 107.7 ?
C10 C9 H9A 108.7 ?
C1 C9 H9A 108.7 ?
C10 C9 H9B 108.7 ?
C1 C9 H9B 108.7 ?
H9A C9 H9B 107.6 ?
C2' C3' H3'A 109.4 ?
C4' C3' H3'A 109.4 ?
C2' C3' H3'B 109.4 ?
C4' C3' H3'B 109.4 ?
H3'A C3' H3'B 108.0 ?
C3' C4' H4'C 109.3 ?
C4'A C4' H4'C 109.3 ?
C3' C4' H4'D 109.3 ?
C4'A C4' H4'D 109.3 ?
H4'C C4' H4'D 107.9 ?
C4' C4'A H4'E 107.4 ?
C8'A C4'A H4'E 107.4 ?
C5' C4'A H4'E 107.4 ?
C6' C5' H5'A 108.8 ?
C4'A C5' H5'A 108.8 ?
C6' C5' H5'B 108.8 ?
C4'A C5' H5'B 108.8 ?
H5'A C5' H5'B 107.7 ?
C5' C6' H6'A 109.6 ?
C7' C6' H6'A 109.6 ?
C5' C6' H6'B 109.6 ?
C7' C6' H6'B 109.6 ?
H6'A C6' H6'B 108.1 ?
C8' C7' H7'A 109.4 ?
C6' C7' H7'A 109.4 ?
C8' C7' H7'B 109.4 ?
C6' C7' H7'B 109.4 ?
H7'A C7' H7'B 108.0 ?
C8'A C8' H8'A 108.8 ?
C7' C8' H8'A 108.8 ?
C8'A C8' H8'B 108.8 ?
C7' C8' H8'B 108.8 ?
H8'A C8' H8'B 107.7 ?
C10' C9' H9'A 108.4 ?
C1' C9' H9'A 108.4 ?
C10' C9' H9'B 108.4 ?
C1' C9' H9'B 108.4 ?
H9'A C9' H9'B 107.4 ?

loop_
_geom_bond_atom_site_label_1
_geom_bond_atom_site_label_2
_geom_bond_site_symmetry_2
_geom_bond_distance
_geom_bond_publ_flag
O1 C2 . 1.237(3) ?
O2 C10 . 1.213(3) y
O3 C10 . 1.322(3) y
O1' C2' . 1.234(3) ?
O2' C10' . 1.211(3) y
O3' C10' . 1.320(3) y
C1 C8A . 1.355(4) ?
C1 C2 . 1.481(4) ?
C1 C9 . 1.511(4) ?
C2 C3 . 1.503(4) ?
C3 C4 . 1.495(4) ?
C4 C4A . 1.522(4) ?
C4A C8A . 1.521(4) ?
C4A C5 . 1.532(4) ?
C5 C6 . 1.520(4) ?
C6 C7 . 1.522(4) ?
C7 C8 . 1.520(4) ?
C8 C8A . 1.511(4) ?
C9 C10 . 1.506(4) ?
C1' C8'A . 1.358(4) ?
C1' C2' . 1.473(4) ?
C1' C9' . 1.511(4) ?
C2' C3' . 1.502(4) ?
C3' C4' . 1.516(4) ?
C4' C4'A . 1.520(4) ?
C4'A C8'A . 1.521(4) ?
C4'A C5' . 1.535(4) ?
C5' C6' . 1.513(5) ?
C6' C7' . 1.523(5) ?
C7' C8' . 1.522(4) ?
C8' C8'A . 1.517(4) ?
C9' C10' . 1.508(4) ?
O3 H3 . 0.80(3) ?
O4 H4A . 0.86(3) ?
O4 H4B . 0.86(3) ?
O3' H3' . 0.89(3) ?
O4' H4'A . 0.89(3) ?
O4' H4'B . 0.81(3) ?
C3 H3A . 0.9700 ?
C3 H3B . 0.9700 ?
C4 H4C . 0.9700 ?
C4 H4D . 0.9700 ?
C4A H4AA . 0.9800 ?
C5 H5A . 0.9700 ?
C5 H5B . 0.9700 ?
C6 H6A . 0.9700 ?
C6 H6B . 0.9700 ?
C7 H7A . 0.9700 ?
C7 H7B . 0.9700 ?
C8 H8A . 0.9700 ?
C8 H8B . 0.9700 ?
C9 H9A . 0.9700 ?
C9 H9B . 0.9700 ?
C3' H3'A . 0.9700 ?
C3' H3'B . 0.9700 ?
C4' H4'C . 0.9700 ?
C4' H4'D . 0.9700 ?
C4'A H4'E . 0.9800 ?
C5' H5'A . 0.9700 ?
C5' H5'B . 0.9700 ?
C6' H6'A . 0.9700 ?
C6' H6'B . 0.9700 ?
C7' H7'A . 0.9700 ?
C7' H7'B . 0.9700 ?
C8' H8'A . 0.9700 ?
C8' H8'B . 0.9700 ?
C9' H9'A . 0.9700 ?
C9' H9'B . 0.9700 ?

loop_
_geom_torsion_atom_site_label_1
_geom_torsion_atom_site_label_2
_geom_torsion_atom_site_label_3
_geom_torsion_atom_site_label_4
_geom_torsion
C8A C1 C2 O1 177.1(3)
C9 C1 C2 O1 2.9(4)
C8A C1 C2 C3 2.4(4)
C9 C1 C2 C3 -171.7(2)
O1 C2 C3 C4 151.8(3)
C1 C2 C3 C4 -33.7(4)
C2 C3 C4 C4A 53.7(4)
C3 C4 C4A C8A -42.7(4)
C3 C4 C4A C5 -167.5(3)
C8A C4A C5 C6 51.0(4)
C4 C4A C5 C6 176.6(3)
C4A C5 C6 C7 -55.3(4)
C5 C6 C7 C8 55.1(4)
C6 C7 C8 C8A -53.7(4)
C2 C1 C8A C8 -167.2(2)
C9 C1 C8A C8 6.4(4)
C2 C1 C8A C4A 8.9(4)
C9 C1 C8A C4A -177.5(2)
C7 C8 C8A C1 -133.2(3)
C7 C8 C8A C4A 50.3(3)
C4 C4A C8A C1 11.4(4)
C5 C4A C8A C1 136.0(3)
C4 C4A C8A C8 -172.1(2)
C5 C4A C8A C8 -47.6(3)
C8A C1 C9 C10 -91.8(3)
C2 C1 C9 C10 82.0(3)
C1 C9 C10 O2 13.2(4)
C1 C9 C10 O3 -167.7(2)
C8'A C1' C2' O1' 179.2(3)
C9' C1' C2' O1' 3.8(4)
C8'A C1' C2' C3' 3.6(4)
C9' C1' C2' C3' -171.8(2)
O1' C2' C3' C4' 148.1(3)
C1' C2' C3' C4' -36.4(4)
C2' C3' C4' C4'A 56.1(3)
C3' C4' C4'A C8'A -43.6(3)
C3' C4' C4'A C5' -168.7(3)
C4' C4'A C5' C6' 177.7(3)
C8'A C4'A C5' C6' 51.8(4)
C4'A C5' C6' C7' -56.6(4)
C5' C6' C7' C8' 55.7(4)
C6' C7' C8' C8'A -52.7(4)
C2' C1' C8'A C8' -167.3(3)
C9' C1' C8'A C8' 7.7(4)
C2' C1' C8'A C4'A 9.8(4)
C9' C1' C8'A C4'A -175.2(2)
C7' C8' C8'A C1' -133.8(3)
C7' C8' C8'A C4'A 48.9(4)
C4' C4'A C8'A C1' 10.9(4)
C5' C4'A C8'A C1' 135.7(3)
C4' C4'A C8'A C8' -171.8(2)
C5' C4'A C8'A C8' -47.0(3)
C8'A C1' C9' C10' -90.3(3)
C2' C1' C9' C10' 84.9(3)
C1' C9' C10' O2' 7.6(4)
C1' C9' C10' O3' -172.1(2)
